data_2223128
loop_
_publ_author_name
'Smith, Graham'
'Wermuth, Urs D.'

_publ_section_title
;
 2,4-Diiodoaniline
;
_journal_coeditor_code IS2440
_journal_issue 9
_journal_name_full 'Acta Crystallographica Section E'
_journal_page_first o2108
_journal_paper_doi 10.1107/S1600536809030438
_journal_volume 65
_journal_year 2009
_chemical_formula_iupac 'C6 H5 I2 N'
_chemical_formula_moiety 'C6 H5 I2 N'
_chemical_formula_sum 'C6 H5 I2 N'
_chemical_formula_weight 344.91
_chemical_melting_point_gt 368
_chemical_melting_point_lt 369
_chemical_name_common 2,4-diiodoaniline
_chemical_name_systematic
;
2,4-Diiodoaniline
;
_space_group_IT_number 19
_symmetry_cell_setting orthorhombic
_symmetry_space_group_name_Hall 'P 2ac 2ab'
_symmetry_space_group_name_H-M 'P 21 21 21'
_atom_sites_solution_hydrogens geom
_atom_sites_solution_primary direct
_atom_sites_solution_secondary difmap
_audit_creation_method SHELXL97
_cell_angle_alpha 90.00
_cell_angle_beta 90.00
_cell_angle_gamma 90.00
_cell_formula_units_Z 4
_cell_length_a 4.38700(10)
_cell_length_b 10.9626(3)
_cell_length_c 16.9778(4)
_cell_measurement_reflns_used 5620
_cell_measurement_temperature 200(2)
_cell_measurement_theta_max 32.19
_cell_measurement_theta_min 3.02
_cell_volume 816.51(3)
_computing_cell_refinement '<i>CrysAlis RED</i> (Oxford Diffraction, 2008)'
_computing_data_collection '<i>CrysAlis CCD</i> (Oxford Diffraction, 2008)'
_computing_data_reduction '<i>CrysAlis RED</i> (Oxford Diffraction, 2008)'
_computing_molecular_graphics '<i>PLATON</i> (Spek, 2009)'
_computing_publication_material '<i>PLATON</i> (Spek, 2009)'
_computing_structure_refinement '<i>SHELXL97</i> (Sheldrick, 2008) within <i>WinGX</i> (Farrugia, 1999)'
_computing_structure_solution '<i>SHELXS97</i> (Sheldrick, 2008) within <i>WinGX</i> (Farrugia, 1999)'
_diffrn_ambient_temperature 200(2)
_diffrn_measured_fraction_theta_full 0.988
_diffrn_measured_fraction_theta_max 0.988
_diffrn_measurement_device_type 'Oxford Diffraction Gemini-S Ultra CCD-detector'
_diffrn_measurement_method \w
_diffrn_radiation_monochromator graphite
_diffrn_radiation_source 'Enhance (Mo) X-ray tube'
_diffrn_radiation_type MoK\a
_diffrn_radiation_wavelength 0.71073
_diffrn_reflns_av_R_equivalents 0.0239
_diffrn_reflns_av_sigmaI/netI 0.0201
_diffrn_reflns_limit_h_max 5
_diffrn_reflns_limit_h_min -5
_diffrn_reflns_limit_k_max 14
_diffrn_reflns_limit_k_min -13
_diffrn_reflns_limit_l_max 18
_diffrn_reflns_limit_l_min -22
_diffrn_reflns_number 6739
_diffrn_reflns_theta_full 27.49
_diffrn_reflns_theta_max 27.49
_diffrn_reflns_theta_min 3.03
_diffrn_standards_decay_% 0
_exptl_absorpt_coefficient_mu 7.619
_exptl_absorpt_correction_T_max 0.250
_exptl_absorpt_correction_T_min 0.146
_exptl_absorpt_correction_type multi-scan
_exptl_absorpt_process_details '(<i>SADABS</i>; Sheldrick, 1996)'
_exptl_crystal_colour colourless
_exptl_crystal_density_diffrn 2.806
_exptl_crystal_density_method 'not measured'
_exptl_crystal_description needle
_exptl_crystal_F_000 616
_exptl_crystal_size_max 0.30
_exptl_crystal_size_mid 0.18
_exptl_crystal_size_min 0.18
_refine_diff_density_max 0.378
_refine_diff_density_min -0.474
_refine_ls_abs_structure_details 'Flack (1983), 737 Friedel pairs'
_refine_ls_abs_structure_Flack -0.03(4)
_refine_ls_extinction_method none
_refine_ls_goodness_of_fit_ref 1.054
_refine_ls_hydrogen_treatment mixed
_refine_ls_matrix_type full
_refine_ls_number_parameters 90
_refine_ls_number_reflns 1873
_refine_ls_number_restraints 0
_refine_ls_restrained_S_all 1.054
_refine_ls_R_factor_all 0.0195
_refine_ls_R_factor_gt 0.0179
_refine_ls_shift/su_max 0.003
_refine_ls_shift/su_mean 0.000
_refine_ls_structure_factor_coef Fsqd
_refine_ls_weighting_details 'calc w=1/[\s^2^(Fo^2^)+(0.0207P)^2^] where P=(Fo^2^+2Fc^2^)/3'
_refine_ls_weighting_scheme calc
_refine_ls_wR_factor_gt 0.0378
_refine_ls_wR_factor_ref 0.0381
_reflns_number_gt 1790
_reflns_number_total 1873
_reflns_threshold_expression I>2\s(I)
_cod_data_source_file is2440.cif
_cod_data_source_block I
_cod_database_code 2223128
_cod_database_fobs_code 2223128

loop_
_symmetry_equiv_pos_as_xyz
'x, y, z'
'-x+1/2, -y, z+1/2'
'x+1/2, -y+1/2, -z'
'-x, y+1/2, -z+1/2'

loop_
_atom_site_aniso_label
_atom_site_aniso_U_11
_atom_site_aniso_U_22
_atom_site_aniso_U_33
_atom_site_aniso_U_12
_atom_site_aniso_U_13
_atom_site_aniso_U_23
I2 0.03350(10) 0.03410(10) 0.02020(10) 0.00090(10) -0.00380(10) 0.00210(10)
I4 0.03830(10) 0.03890(10) 0.02190(10) 0.00220(10) 0.00170(10) -0.00690(10)
N1 0.037(2) 0.0222(16) 0.028(2) 0.0055(15) -0.0021(16) 0.0013(15)
C1 0.0214(15) 0.0191(16) 0.0248(18) -0.0039(15) 0.0014(14) 0.0021(14)
C2 0.0251(16) 0.0226(16) 0.0186(17) -0.0034(15) -0.0009(14) 0.0032(11)
C3 0.0289(18) 0.0218(14) 0.0234(17) -0.0007(11) -0.0010(16) 0.0015(12)
C4 0.0252(17) 0.0226(18) 0.0228(18) -0.0031(13) 0.0028(14) -0.0029(13)
C5 0.027(2) 0.0313(19) 0.0197(19) -0.0028(14) -0.0018(15) 0.0044(14)
C6 0.0323(19) 0.0236(18) 0.0276(19) 0.0028(15) 0.0007(15) 0.0051(13)

loop_
_atom_site_type_symbol
_atom_site_label
_atom_site_fract_x
_atom_site_fract_y
_atom_site_fract_z
_atom_site_U_iso_or_equiv
_atom_site_thermal_displace_type
_atom_site_calc_flag
_atom_site_refinement_flags
_atom_site_occupancy
I I2 0.57888(5) 0.42657(2) 1.088680(10) 0.02930(10) Uani . . 1.000
I I4 0.48489(5) 0.28546(2) 0.750210(10) 0.03300(10) Uani . . 1.000
N N1 0.1721(9) 0.6552(3) 1.0212(2) 0.0291(11) Uani . . 1.000
C C1 0.2299(7) 0.5690(3) 0.9630(2) 0.0218(9) Uani . . 1.000
C C2 0.4096(8) 0.4658(3) 0.97570(19) 0.0221(9) Uani . . 1.000
C C3 0.4807(8) 0.3859(3) 0.9156(2) 0.0247(9) Uani . . 1.000
C C4 0.3689(8) 0.4074(3) 0.8407(2) 0.0235(10) Uani . . 1.000
C C5 0.1876(8) 0.5075(3) 0.8256(2) 0.0260(11) Uani . . 1.000
C C6 0.1216(9) 0.5877(3) 0.8865(2) 0.0278(11) Uani . . 1.000
H H3 0.60280 0.31820 0.92530 0.0300 Uiso calc R 1.000
H H5 0.11070 0.52100 0.77530 0.0310 Uiso calc R 1.000
H H6 0.00190 0.65580 0.87610 0.0330 Uiso calc R 1.000
H H11 0.190(8) 0.626(3) 1.062(2) 0.038(9) Uiso . . 1.000
H H12 0.043(8) 0.704(4) 1.010(2) 0.040(9) Uiso . . 1.000

loop_
_atom_type_symbol
_atom_type_description
_atom_type_scat_dispersion_real
_atom_type_scat_dispersion_imag
_atom_type_scat_source
C C 0.0033 0.0016 'International Tables Vol C Tables 4.2.6.8 and 6.1.1.4'
H H 0.0000 0.0000 'International Tables Vol C Tables 4.2.6.8 and 6.1.1.4'
N N 0.0061 0.0033 'International Tables Vol C Tables 4.2.6.8 and 6.1.1.4'
I I -0.4742 1.8119 'International Tables Vol C Tables 4.2.6.8 and 6.1.1.4'

loop_
_geom_angle_atom_site_label_1
_geom_angle_atom_site_label_2
_geom_angle_atom_site_label_3
_geom_angle_site_symmetry_1
_geom_angle_site_symmetry_2
_geom_angle_site_symmetry_3
_geom_angle
_geom_angle_publ_flag
H11 N1 H12 . . . 124(4) no
C1 N1 H11 . . . 110(3) no
C1 N1 H12 . . . 114(3) no
N1 C1 C6 . . . 119.9(3) no
N1 C1 C2 . . . 123.0(3) no
C2 C1 C6 . . . 117.0(3) no
I2 C2 C1 . . . 120.4(2) no
I2 C2 C3 . . . 117.7(2) no
C1 C2 C3 . . . 121.9(3) no
C2 C3 C4 . . . 119.4(3) no
I4 C4 C5 . . . 120.7(2) no
I4 C4 C3 . . . 118.6(2) no
C3 C4 C5 . . . 120.7(3) no
C4 C5 C6 . . . 119.1(3) no
C1 C6 C5 . . . 121.9(3) no
C2 C3 H3 . . . 120.00 no
C4 C3 H3 . . . 120.00 no
C4 C5 H5 . . . 120.00 no
C6 C5 H5 . . . 121.00 no
C1 C6 H6 . . . 119.00 no
C5 C6 H6 . . . 119.00 no

loop_
_geom_bond_atom_site_label_1
_geom_bond_atom_site_label_2
_geom_bond_site_symmetry_1
_geom_bond_site_symmetry_2
_geom_bond_distance
_geom_bond_publ_flag
I2 C2 . . 2.101(3) no
I4 C4 . . 2.099(3) no
N1 C1 . . 1.391(5) no
N1 H12 . . 0.80(4) no
N1 H11 . . 0.77(3) no
C1 C6 . . 1.398(5) no
C1 C2 . . 1.396(5) no
C2 C3 . . 1.381(5) no
C3 C4 . . 1.383(5) no
C4 C5 . . 1.379(5) no
C5 C6 . . 1.388(5) no
C3 H3 . . 0.9300 no
C5 H5 . . 0.9300 no
C6 H6 . . 0.9300 no

loop_
_geom_hbond_atom_site_label_D
_geom_hbond_atom_site_label_H
_geom_hbond_atom_site_label_A
_geom_hbond_site_symmetry_A
_geom_hbond_distance_DH
_geom_hbond_distance_HA
_geom_hbond_distance_DA
_geom_hbond_angle_DHA
_geom_hbond_publ_flag
N1 H11 I2 . 0.77(3) 2.81(3) 3.283(4) 122(3) yes
N1 H12 N1 3_467 0.80(4) 2.30(4) 3.106(5) 180(5) yes

loop_
_geom_torsion_atom_site_label_1
_geom_torsion_atom_site_label_2
_geom_torsion_atom_site_label_3
_geom_torsion_atom_site_label_4
_geom_torsion_site_symmetry_1
_geom_torsion_site_symmetry_2
_geom_torsion_site_symmetry_3
_geom_torsion_site_symmetry_4
_geom_torsion
_geom_torsion_publ_flag
N1 C1 C2 I2 . . . . 5.0(5) no
N1 C1 C2 C3 . . . . -175.5(3) no
C6 C1 C2 I2 . . . . -178.9(2) no
C6 C1 C2 C3 . . . . 0.6(5) no
N1 C1 C6 C5 . . . . 176.5(3) no
C2 C1 C6 C5 . . . . 0.3(5) no
I2 C2 C3 C4 . . . . 178.8(3) no
C1 C2 C3 C4 . . . . -0.7(5) no
C2 C3 C4 I4 . . . . 179.3(3) no
C2 C3 C4 C5 . . . . 0.0(5) no
I4 C4 C5 C6 . . . . -178.5(3) no
C3 C4 C5 C6 . . . . 0.9(5) no
C4 C5 C6 C1 . . . . -1.0(5) no

loop_
_cod_related_entry_id
_cod_related_entry_database
_cod_related_entry_code
1 ChemSpider 310964
